data_7708039
loop_
_publ_author_name
'Rummel, Lena'
'Lassandro, Giuliano'
'Seidl, Michael'
'Timoshkin, Alexey Y.'
'Scheer, Manfred'

_publ_section_title
;
 Reactivity of the pentelidene complexes
 [Cp*E{W(CO)<sub>5</sub>}<sub>2</sub>] (E = P, As) towards dichalcogenides
 and chalcogenols - synthesis of novel chalcogenopentelidene complexes.
;
_journal_issue 36
_journal_name_full 'Dalton transactions (Cambridge, England : 2003)'
_journal_page_first 12648
_journal_page_last 12654
_journal_paper_doi 10.1039/d1dt01866c
_journal_volume 50
_journal_year 2021
_chemical_formula_moiety 'C28 H22 O10 Te2 W2'
_chemical_formula_sum 'C28 H22 O10 Te2 W2'
_chemical_formula_weight 1141.35
_space_group_crystal_system monoclinic
_space_group_IT_number 14
_space_group_name_Hall '-P 2ybc'
_space_group_name_H-M_alt 'P 1 21/c 1'
_atom_sites_solution_hydrogens geom
_atom_sites_solution_primary dual
_audit_creation_date 2020-07-10
_audit_creation_method
;
Olex2 1.3-alpha
(compiled 2020.06.28 svn.raecde09e for OlexSys, GUI svn.r6132)
;
_audit_update_record
;
2021-05-13 deposited with the CCDC.	2021-08-03 downloaded from the CCDC.
;
_cell_angle_alpha 90
_cell_angle_beta 102.838(2)
_cell_angle_gamma 90
_cell_formula_units_Z 2
_cell_length_a 9.9217(2)
_cell_length_b 12.1683(2)
_cell_length_c 13.7521(2)
_cell_measurement_reflns_used 20779
_cell_measurement_temperature 123.00(14)
_cell_measurement_theta_max 29.3090
_cell_measurement_theta_min 3.2740
_cell_volume 1618.79(5)
_computing_cell_refinement 'CrysAlisPro 1.171.40.14a (Rigaku OD, 2018)'
_computing_data_collection 'CrysAlisPro 1.171.40.14a (Rigaku OD, 2018)'
_computing_data_reduction 'CrysAlisPro 1.171.40.14a (Rigaku OD, 2018)'
_computing_molecular_graphics 'Olex2 1.3-alpha (Dolomanov et al., 2009)'
_computing_publication_material 'Olex2 1.3-alpha (Dolomanov et al., 2009)'
_computing_structure_refinement 'SHELXL 2018/3 (Sheldrick, 2015)'
_computing_structure_solution 'SHELXT 2018/2 (Sheldrick, 2018)'
_diffrn_ambient_environment N~2~
_diffrn_ambient_temperature 123.00(14)
_diffrn_detector 'CCD plate'
_diffrn_detector_area_resol_mean 10.5431
_diffrn_detector_type Ruby
_diffrn_measured_fraction_theta_full 0.999
_diffrn_measured_fraction_theta_max 0.946
_diffrn_measurement_details
;
List of Runs (angles in degrees, time in seconds):

  # Type    Start    End  Width  t~exp~   \w     \q     \k     \f   Frames
#--------------------------------------------------------------------------
  1  \w     -8.00  76.00   0.50   12.00    --   12.59  77.00 150.00  168
  2  \w     -8.00  82.00   0.50   12.00    --   12.59  57.00  30.00  180
  3  \w    -55.00  35.00   0.50   12.00    --   12.59 -57.00-120.00  180
  4  \w    -45.00  67.00   0.50   12.00    --  -11.50  77.00-180.00  224
  5  \w    -85.00  18.00   0.50   12.00    --  -11.50 -57.00-150.00  206
  6  \w   -102.00 -35.00   0.50   12.00    --  -11.50-178.00-150.00  134
  7  \w   -102.00 -35.00   0.50   12.00    --  -11.50-178.00 -90.00  134
  8  \w     -4.00  55.00   0.50   12.00    --   12.59 -99.00 150.00  118
  9  \w     57.00 103.00   0.50   12.00    --   12.59 178.00-120.00   92
 10  \w     -4.00  21.00   0.50   12.00    --   12.59 -99.00  90.00   50
;
_diffrn_measurement_device 'four-circle diffractometer'
_diffrn_measurement_device_type 'Xcalibur, Ruby, Gemini ultra'
_diffrn_measurement_method '\w scans'
_diffrn_orient_matrix_type 'CrysAlisPro convention (1999,Acta A55,543-557)'
_diffrn_orient_matrix_UB_11 0.0507909000
_diffrn_orient_matrix_UB_12 0.0077656000
_diffrn_orient_matrix_UB_13 0.0446711000
_diffrn_orient_matrix_UB_21 0.0482694000
_diffrn_orient_matrix_UB_22 0.0165314000
_diffrn_orient_matrix_UB_23 -0.0282382000
_diffrn_orient_matrix_UB_31 -0.0215201000
_diffrn_orient_matrix_UB_32 0.0553754000
_diffrn_orient_matrix_UB_33 0.0021716000
_diffrn_radiation_monochromator graphite
_diffrn_radiation_probe x-ray
_diffrn_radiation_type 'Mo K\a'
_diffrn_radiation_wavelength 0.71073
_diffrn_reflns_av_R_equivalents 0.0309
_diffrn_reflns_av_unetI/netI 0.0189
_diffrn_reflns_Laue_measured_fraction_full 0.999
_diffrn_reflns_Laue_measured_fraction_max 0.946
_diffrn_reflns_limit_h_max 13
_diffrn_reflns_limit_h_min -13
_diffrn_reflns_limit_k_max 16
_diffrn_reflns_limit_k_min -16
_diffrn_reflns_limit_l_max 18
_diffrn_reflns_limit_l_min -18
_diffrn_reflns_number 30810
_diffrn_reflns_point_group_measured_fraction_full 0.999
_diffrn_reflns_point_group_measured_fraction_max 0.946
_diffrn_reflns_theta_full 25.242
_diffrn_reflns_theta_max 29.431
_diffrn_reflns_theta_min 2.850
_diffrn_source 'fine-focus sealed X-ray tube'
_diffrn_source_type 'Enhance (Mo) X-ray Source'
_exptl_absorpt_coefficient_mu 8.918
_exptl_absorpt_correction_T_max 0.473
_exptl_absorpt_correction_T_min 0.259
_exptl_absorpt_correction_type analytical
_exptl_absorpt_process_details
;
CrysAlisPro 1.171.40.14a (Rigaku Oxford Diffraction, 2018)
Analytical numeric absorption correction using a multifaceted crystal
			model based on expressions derived by R.C. Clark & J.S. Reid.
(Clark, R. C. & Reid, J. S. (1995). Acta Cryst. A51, 887-897)
Empirical absorption correction using spherical harmonics,
 implemented in SCALE3 ABSPACK scaling algorithm.
;
_exptl_crystal_colour 'clear dark red'
_exptl_crystal_colour_lustre clear
_exptl_crystal_colour_modifier dark
_exptl_crystal_colour_primary red
_exptl_crystal_density_diffrn 2.342
_exptl_crystal_description block
_exptl_crystal_F_000 1044
_exptl_crystal_size_max 0.222
_exptl_crystal_size_mid 0.172
_exptl_crystal_size_min 0.12
_refine_diff_density_max 0.897
_refine_diff_density_min -0.590
_refine_diff_density_rms 0.105
_refine_ls_extinction_method none
_refine_ls_goodness_of_fit_ref 1.071
_refine_ls_hydrogen_treatment constr
_refine_ls_matrix_type full
_refine_ls_number_parameters 193
_refine_ls_number_reflns 4243
_refine_ls_number_restraints 0
_refine_ls_restrained_S_all 1.071
_refine_ls_R_factor_all 0.0192
_refine_ls_R_factor_gt 0.0175
_refine_ls_shift/su_max 0.002
_refine_ls_shift/su_mean 0.000
_refine_ls_structure_factor_coef Fsqd
_refine_ls_weighting_details 'w=1/[\s^2^(Fo^2^)+(0.0149P)^2^+1.5380P] where P=(Fo^2^+2Fc^2^)/3'
_refine_ls_weighting_scheme calc
_refine_ls_wR_factor_gt 0.0367
_refine_ls_wR_factor_ref 0.0374
_reflns_Friedel_coverage 0.000
_reflns_number_gt 4027
_reflns_number_total 4243
_reflns_threshold_expression 'I > 2\s(I)'
_cod_data_source_file d1dt01866c2.cif
_cod_data_source_block gl16_lena
_cod_depositor_comments 'Adding full bibliography for 7708032--7708039.cif.'
_cod_database_code 7708039
_shelx_shelxl_version_number 2018/3
_chemical_oxdiff_formula 'C28 H22 O10 Te2 W2'
_shelx_space_group_comment
;
The symmetry employed for this shelxl refinement is uniquely defined
by the following loop, which should always be used as a source of
symmetry information in preference to the above space-group names.
They are only intended as comments.
;
_shelx_estimated_absorpt_t_max 0.414
_shelx_estimated_absorpt_t_min 0.242
_reflns_odcompleteness_completeness 99.80
_reflns_odcompleteness_iscentric 1
_reflns_odcompleteness_theta 26.32
_olex2_refinement_description
;
1. Fixed Uiso
 At 1.2 times of:
  All C(H) groups
 At 1.5 times of:
  All C(H,H,H) groups
2.a Aromatic/amide H refined with riding coordinates:
 C7(H7), C4(H4)
2.b Idealised Me refined as rotating group:
 C9(H9A,H9B,H9C), C3(H3A,H3B,H3C), C6(H6A,H6B,H6C)
;
_olex2_submission_special_instructions 'No special instructions were received'
_oxdiff_exptl_absorpt_empirical_details
;
Empirical correction (ABSPACK) includes:
- Absorption correction using spherical harmonics
- Frame scaling
;
_oxdiff_exptl_absorpt_empirical_full_max 1.177
_oxdiff_exptl_absorpt_empirical_full_min 0.871

loop_
_space_group_symop_operation_xyz
'x, y, z'
'-x, y+1/2, -z+1/2'
'-x, -y, -z'
'x, -y-1/2, z-1/2'

loop_
_atom_site_label
_atom_site_type_symbol
_atom_site_fract_x
_atom_site_fract_y
_atom_site_fract_z
_atom_site_U_iso_or_equiv
_atom_site_adp_type
_atom_site_occupancy
_atom_site_site_symmetry_order
_atom_site_calc_flag
_atom_site_refinement_flags_posn
_atom_site_refinement_flags_adp
_atom_site_refinement_flags_occupancy
_atom_site_disorder_assembly
_atom_site_disorder_group
W1 W 0.72892(2) 0.34558(2) 0.39322(2) 0.01772(4) Uani 1 1 d . . . . .
Te1 Te 0.63909(2) 0.47014(2) 0.53750(2) 0.01649(4) Uani 1 1 d . . . . .
O5 O 0.8344(2) 0.19466(18) 0.24152(16) 0.0398(5) Uani 1 1 d . . . . .
O4 O 0.9478(2) 0.53144(17) 0.37770(15) 0.0353(5) Uani 1 1 d . . . . .
O1 O 0.5163(2) 0.44144(17) 0.20505(15) 0.0389(5) Uani 1 1 d . . . . .
O3 O 0.9549(2) 0.23051(17) 0.56394(15) 0.0350(5) Uani 1 1 d . . . . .
C13 C 0.8690(3) 0.4647(2) 0.38253(18) 0.0229(5) Uani 1 1 d . . . . .
O2 O 0.5262(2) 0.14961(16) 0.4189(2) 0.0441(6) Uani 1 1 d . . . . .
C10 C 0.5902(3) 0.4087(2) 0.27407(19) 0.0254(5) Uani 1 1 d . . . . .
C11 C 0.5946(3) 0.2223(2) 0.4096(2) 0.0274(6) Uani 1 1 d . . . . .
C12 C 0.8735(3) 0.2741(2) 0.50552(19) 0.0230(5) Uani 1 1 d . . . . .
C1 C 0.7133(2) 0.63568(19) 0.54607(18) 0.0185(5) Uani 1 1 d . . . . .
C14 C 0.7977(3) 0.2504(2) 0.2979(2) 0.0264(6) Uani 1 1 d . . . . .
C9 C 0.6191(3) 0.6780(2) 0.35970(18) 0.0251(5) Uani 1 1 d . . . . .
H9A H 0.638785 0.601011 0.347103 0.038 Uiso 1 1 calc R U . . .
H9B H 0.652583 0.725262 0.312428 0.038 Uiso 1 1 calc R U . . .
H9C H 0.519114 0.687882 0.351309 0.038 Uiso 1 1 calc R U . . .
C2 C 0.7844(2) 0.6700(2) 0.64164(18) 0.0201(5) Uani 1 1 d . . . . .
C8 C 0.6909(2) 0.7084(2) 0.46464(18) 0.0193(5) Uani 1 1 d . . . . .
C3 C 0.8152(3) 0.5944(2) 0.73079(18) 0.0256(5) Uani 1 1 d . . . . .
H3A H 0.728405 0.571657 0.747603 0.038 Uiso 1 1 calc R U . . .
H3B H 0.872744 0.632998 0.787689 0.038 Uiso 1 1 calc R U . . .
H3C H 0.864581 0.529340 0.714991 0.038 Uiso 1 1 calc R U . . .
C5 C 0.8045(3) 0.8533(2) 0.5757(2) 0.0266(6) Uani 1 1 d . . . . .
C7 C 0.7368(3) 0.8161(2) 0.48211(19) 0.0242(5) Uani 1 1 d . . . . .
H7 H 0.721298 0.866199 0.427810 0.029 Uiso 1 1 calc R U . . .
C4 C 0.8289(3) 0.7786(2) 0.65387(19) 0.0250(5) Uani 1 1 d . . . . .
H4 H 0.877700 0.802359 0.717843 0.030 Uiso 1 1 calc R U . . .
C6 C 0.8491(4) 0.9717(2) 0.5912(2) 0.0423(8) Uani 1 1 d . . . . .
H6A H 0.863029 1.002401 0.528305 0.063 Uiso 1 1 calc R U . . .
H6B H 0.935764 0.975883 0.641816 0.063 Uiso 1 1 calc R U . . .
H6C H 0.777409 1.013806 0.613639 0.063 Uiso 1 1 calc R U . . .

loop_
_atom_site_aniso_label
_atom_site_aniso_U_11
_atom_site_aniso_U_22
_atom_site_aniso_U_33
_atom_site_aniso_U_23
_atom_site_aniso_U_13
_atom_site_aniso_U_12
W1 0.01767(6) 0.01680(6) 0.01834(6) -0.00298(3) 0.00325(4) 0.00000(3)
Te1 0.01833(8) 0.01647(8) 0.01412(7) 0.00001(5) 0.00246(6) 0.00080(5)
O5 0.0373(12) 0.0436(13) 0.0404(12) -0.0208(10) 0.0126(10) -0.0018(10)
O4 0.0354(11) 0.0355(12) 0.0366(11) -0.0031(9) 0.0117(9) -0.0127(9)
O1 0.0405(12) 0.0380(12) 0.0306(11) 0.0016(9) -0.0083(9) -0.0019(9)
O3 0.0337(11) 0.0324(11) 0.0356(11) 0.0057(9) 0.0003(9) 0.0075(9)
C13 0.0248(13) 0.0246(13) 0.0189(12) -0.0031(10) 0.0041(10) -0.0008(10)
O2 0.0402(13) 0.0276(12) 0.0707(17) -0.0114(10) 0.0256(12) -0.0106(9)
C10 0.0265(13) 0.0236(13) 0.0244(13) -0.0030(10) 0.0023(11) -0.0012(10)
C11 0.0235(13) 0.0234(13) 0.0359(15) -0.0064(11) 0.0082(11) 0.0011(11)
C12 0.0227(12) 0.0196(12) 0.0273(13) -0.0005(10) 0.0067(10) 0.0011(10)
C1 0.0183(11) 0.0189(11) 0.0186(12) -0.0037(9) 0.0046(9) -0.0019(9)
C14 0.0227(13) 0.0264(14) 0.0298(14) -0.0053(11) 0.0054(11) 0.0000(10)
C9 0.0346(15) 0.0208(12) 0.0178(12) 0.0027(10) 0.0016(10) -0.0025(10)
C2 0.0153(11) 0.0268(13) 0.0181(11) -0.0041(10) 0.0038(9) 0.0009(9)
C8 0.0193(11) 0.0201(12) 0.0189(11) -0.0015(9) 0.0050(9) 0.0018(9)
C3 0.0266(13) 0.0290(14) 0.0185(12) -0.0032(10) -0.0007(10) 0.0004(11)
C5 0.0261(13) 0.0242(13) 0.0308(14) -0.0079(11) 0.0093(11) -0.0073(10)
C7 0.0267(13) 0.0222(12) 0.0247(13) 0.0001(10) 0.0081(10) -0.0020(10)
C4 0.0220(12) 0.0285(14) 0.0238(12) -0.0098(11) 0.0033(10) -0.0044(10)
C6 0.056(2) 0.0296(16) 0.0402(17) -0.0072(13) 0.0091(15) -0.0187(14)

loop_
_atom_type_symbol
_atom_type_description
_atom_type_scat_dispersion_real
_atom_type_scat_dispersion_imag
_atom_type_scat_source
C C 0.0033 0.0016 'International Tables Vol C Tables 4.2.6.8 and 6.1.1.4'
H H 0.0000 0.0000 'International Tables Vol C Tables 4.2.6.8 and 6.1.1.4'
O O 0.0106 0.0060 'International Tables Vol C Tables 4.2.6.8 and 6.1.1.4'
Te Te -0.5308 1.6751 'International Tables Vol C Tables 4.2.6.8 and 6.1.1.4'
W W -0.8490 6.8722 'International Tables Vol C Tables 4.2.6.8 and 6.1.1.4'

loop_
_exptl_crystal_face_index_h
_exptl_crystal_face_index_k
_exptl_crystal_face_index_l
_exptl_crystal_face_perp_dist
-13 3 -2 0.0418
3 -17 -3 0.1106
3 12 -14 0.0973
-6 -5 -14 0.0984
-3 -11 15 0.0675
7 -3 -18 0.1297
0 17 4 0.0871
7 13 6 0.0783
12 2 5 0.0710
-7 10 14 0.0674
12 -6 3 0.0718
5 -16 -1 0.1072
-12 -5 -6 0.0525
1 15 -10 0.0945
-7 1 18 0.0676
4 -16 -1 0.1066
3 12 12 0.0732
4 10 13 0.0737
7 2 14 0.0705
-1 16 -7 0.0933
8 -6 11 0.0712
8 -11 8 0.0685
12 5 -10 0.0934
-1 17 -1 0.0946
5 16 -5 0.0953
9 13 -8 0.0962
12 -8 -8 0.1020
1 -17 -2 0.1126
2 -17 0 0.1080
-14 -1 1 0.0306
-5 -8 17 0.0664

loop_
_geom_angle_atom_site_label_1
_geom_angle_atom_site_label_2
_geom_angle_atom_site_label_3
_geom_angle
_geom_angle_site_symmetry_1
_geom_angle_site_symmetry_3
_geom_angle_publ_flag
C13 W1 Te1 89.76(7) . . ?
C13 W1 C10 91.35(10) . . ?
C13 W1 C11 177.23(11) . . ?
C13 W1 C12 88.95(10) . . ?
C10 W1 Te1 95.82(7) . . ?
C10 W1 C11 91.42(11) . . ?
C10 W1 C12 175.58(10) . . ?
C11 W1 Te1 90.06(7) . . ?
C11 W1 C12 88.29(10) . . ?
C12 W1 Te1 88.59(7) . . ?
C14 W1 Te1 176.27(8) . . ?
C14 W1 C13 91.55(10) . . ?
C14 W1 C10 87.64(11) . . ?
C14 W1 C11 88.47(11) . . ?
C14 W1 C12 87.94(11) . . ?
W1 Te1 Te1 108.710(8) . 3_666 ?
C1 Te1 W1 112.93(6) . . ?
C1 Te1 Te1 94.27(7) . 3_666 ?
O4 C13 W1 179.2(2) . . ?
O1 C10 W1 176.9(2) . . ?
O2 C11 W1 176.0(2) . . ?
O3 C12 W1 176.2(2) . . ?
C2 C1 Te1 115.14(18) . . ?
C8 C1 Te1 123.86(17) . . ?
C8 C1 C2 121.0(2) . . ?
O5 C14 W1 178.3(2) . . ?
H9A C9 H9B 109.5 . . ?
H9A C9 H9C 109.5 . . ?
H9B C9 H9C 109.5 . . ?
C8 C9 H9A 109.5 . . ?
C8 C9 H9B 109.5 . . ?
C8 C9 H9C 109.5 . . ?
C1 C2 C3 123.1(2) . . ?
C4 C2 C1 118.3(2) . . ?
C4 C2 C3 118.6(2) . . ?
C1 C8 C9 124.5(2) . . ?
C7 C8 C1 117.9(2) . . ?
C7 C8 C9 117.6(2) . . ?
C2 C3 H3A 109.5 . . ?
C2 C3 H3B 109.5 . . ?
C2 C3 H3C 109.5 . . ?
H3A C3 H3B 109.5 . . ?
H3A C3 H3C 109.5 . . ?
H3B C3 H3C 109.5 . . ?
C7 C5 C6 120.6(3) . . ?
C4 C5 C7 118.0(2) . . ?
C4 C5 C6 121.4(3) . . ?
C8 C7 H7 118.7 . . ?
C5 C7 C8 122.7(2) . . ?
C5 C7 H7 118.7 . . ?
C2 C4 H4 118.9 . . ?
C5 C4 C2 122.1(2) . . ?
C5 C4 H4 118.9 . . ?
C5 C6 H6A 109.5 . . ?
C5 C6 H6B 109.5 . . ?
C5 C6 H6C 109.5 . . ?
H6A C6 H6B 109.5 . . ?
H6A C6 H6C 109.5 . . ?
H6B C6 H6C 109.5 . . ?

loop_
_geom_bond_atom_site_label_1
_geom_bond_atom_site_label_2
_geom_bond_distance
_geom_bond_site_symmetry_2
_geom_bond_publ_flag
W1 Te1 2.79539(17) . ?
W1 C13 2.036(3) . ?
W1 C10 2.041(3) . ?
W1 C11 2.052(3) . ?
W1 C12 2.053(3) . ?
W1 C14 1.980(3) . ?
Te1 Te1 2.8186(3) 3_666 ?
Te1 C1 2.139(2) . ?
O5 C14 1.149(3) . ?
O4 C13 1.139(3) . ?
O1 C10 1.135(3) . ?
O3 C12 1.136(3) . ?
O2 C11 1.139(3) . ?
C1 C2 1.410(3) . ?
C1 C8 1.405(3) . ?
C9 H9A 0.9800 . ?
C9 H9B 0.9800 . ?
C9 H9C 0.9800 . ?
C9 C8 1.507(3) . ?
C2 C3 1.509(4) . ?
C2 C4 1.392(4) . ?
C8 C7 1.391(3) . ?
C3 H3A 0.9800 . ?
C3 H3B 0.9800 . ?
C3 H3C 0.9800 . ?
C5 C7 1.388(4) . ?
C5 C4 1.387(4) . ?
C5 C6 1.509(4) . ?
C7 H7 0.9500 . ?
C4 H4 0.9500 . ?
C6 H6A 0.9800 . ?
C6 H6B 0.9800 . ?
C6 H6C 0.9800 . ?

loop_
_geom_torsion_atom_site_label_1
_geom_torsion_atom_site_label_2
_geom_torsion_atom_site_label_3
_geom_torsion_atom_site_label_4
_geom_torsion
_geom_torsion_site_symmetry_1
_geom_torsion_site_symmetry_2
_geom_torsion_site_symmetry_3
_geom_torsion_site_symmetry_4
_geom_torsion_publ_flag
Te1 C1 C2 C3 4.0(3) . . . . ?
Te1 C1 C2 C4 -176.54(18) . . . . ?
Te1 C1 C8 C9 -3.6(3) . . . . ?
Te1 C1 C8 C7 175.74(18) . . . . ?
C1 C2 C4 C5 0.6(4) . . . . ?
C1 C8 C7 C5 0.7(4) . . . . ?
C9 C8 C7 C5 -179.9(2) . . . . ?
C2 C1 C8 C9 178.5(2) . . . . ?
C2 C1 C8 C7 -2.2(4) . . . . ?
C8 C1 C2 C3 -178.0(2) . . . . ?
C8 C1 C2 C4 1.5(4) . . . . ?
C3 C2 C4 C5 -179.9(2) . . . . ?
C7 C5 C4 C2 -1.9(4) . . . . ?
C4 C5 C7 C8 1.3(4) . . . . ?
C6 C5 C7 C8 -178.4(3) . . . . ?
C6 C5 C4 C2 177.8(3) . . . . ?

loop_
_exptl_oxdiff_crystal_face_indexfrac_h
_exptl_oxdiff_crystal_face_indexfrac_k
_exptl_oxdiff_crystal_face_indexfrac_l
_exptl_oxdiff_crystal_face_x
_exptl_oxdiff_crystal_face_y
_exptl_oxdiff_crystal_face_z
-12.9854 2.6801 -2.4003 -0.7459 -0.5147 0.4226
2.9912 -16.6892 -2.5358 -0.0910 -0.0599 -0.9941
2.9368 11.5618 -14.2907 -0.3994 0.7364 0.5460
-6.1048 -4.9880 -14.2225 -0.9841 0.0245 -0.1757
-3.3709 -10.7985 14.9994 0.4150 -0.7648 -0.4929
7.4279 -2.6570 -18.0325 -0.4489 0.8238 -0.3461
-0.0069 16.7885 3.8603 0.3025 0.1682 0.9382
6.7603 13.2461 5.7141 0.7015 0.3839 0.6004
12.1434 2.2847 5.3148 0.8719 0.4738 -0.1233
-7.4277 10.0908 13.8113 0.3181 -0.5817 0.7486
12.0509 -5.8664 3.4027 0.7185 0.3886 -0.5768
5.4633 -15.7881 -1.4782 0.0888 0.0445 -0.9951
-11.5953 -4.7072 -5.6561 -0.8782 -0.4778 -0.0234
0.5111 14.7746 -9.7335 -0.2941 0.5438 0.7860
-7.1598 0.7298 18.4216 0.4649 -0.8537 0.2345
4.0802 -16.4043 -1.4199 0.0164 -0.0341 -0.9993
2.5653 12.1349 12.1124 0.7656 -0.0176 0.6431
3.6477 10.4312 13.0522 0.8493 -0.0201 0.5275
7.0040 2.0317 14.0613 0.9996 -0.0254 -0.0077
-0.5629 15.6888 -7.4271 -0.2385 0.4419 0.8648
8.1900 -6.1144 11.2530 0.8712 -0.0235 -0.4904
7.8550 -10.7475 7.8080 0.6643 -0.0190 -0.7472
12.4875 5.4047 -9.9303 0.2326 0.9725 0.0090
-1.0809 17.0814 -0.5180 0.0546 0.2448 0.9680
4.9917 15.7029 -5.0325 0.1507 0.6426 0.7512
8.8185 12.5206 -7.6959 0.2013 0.8500 0.4868
11.8930 -7.9254 -8.4314 0.1659 0.6811 -0.7131
0.6931 -17.0541 -1.9731 -0.1854 -0.1928 -0.9636
2.0991 -16.9526 -0.2672 -0.0370 -0.1714 -0.9845
-13.7606 -0.7170 0.9056 -0.6640 -0.7016 0.2584
-4.8629 -7.6067 17.1123 0.4584 -0.8437 -0.2794
